data_7047041
loop_
_publ_author_name
'Leconte, N.'
'Baptiste, B.'
'Philouze, C.'
'Thomas, F.'

_publ_section_title
;
 Structural snapshots of the rearrangement of the
 bis(di-tert-butyl-aminophenyl)amine pincer ligand in the presence of
 transition metal ions.
;
_journal_issue 33
_journal_name_full 'Dalton transactions (Cambridge, England : 2003)'
_journal_page_first 11303
_journal_page_last 11307
_journal_paper_doi 10.1039/c8dt02462f
_journal_volume 47
_journal_year 2018
_chemical_formula_moiety 'F6 Sb, C56 H82 Co N6, 2.03(C7 H8)'
_chemical_formula_sum 'C70.23 H98.26 Co F6 N6 Sb'
_chemical_formula_weight 1321.24
_space_group_crystal_system orthorhombic
_space_group_IT_number 60
_space_group_name_Hall '-P 2n 2ab'
_space_group_name_H-M_alt 'P b c n'
_symmetry_space_group_name_Hall '-P 2n 2ab'
_symmetry_space_group_name_H-M 'P b c n'
_atom_sites_solution_hydrogens mixed
_audit_creation_date 2017-09-12
_audit_creation_method
;
Olex2 1.2
(compiled 2014.07.22 svn.r2960 for OlexSys, GUI svn.r4862)
;
_audit_update_record
;
2017-10-09 deposited with the CCDC.
2018-07-13 downloaded from the CCDC.
;
_cell_angle_alpha 90
_cell_angle_beta 90
_cell_angle_gamma 90
_cell_formula_units_Z 8
_cell_length_a 19.171(4)
_cell_length_b 18.080(4)
_cell_length_c 40.633(8)
_cell_measurement_reflns_used 92780
_cell_measurement_temperature 200
_cell_measurement_theta_max 25.00
_cell_measurement_theta_min 1.00
_cell_volume 14084(5)
_computing_cell_refinement EvalCCD
_computing_data_collection Collect
_computing_data_reduction EvalCCD
_computing_molecular_graphics 'Olex2 (Dolomanov et al., 2009)'
_computing_publication_material 'Olex2 (Dolomanov et al., 2009)'
_computing_structure_refinement 'SHELXL-2014/7 (Sheldrick, 2014)'
_diffrn_ambient_temperature 200
_diffrn_detector 'CCD area detector'
_diffrn_detector_type KappaCCD
_diffrn_measured_fraction_theta_full 0.999
_diffrn_measured_fraction_theta_max 0.999
_diffrn_measurement_device_type 'Bruker kappaCCD'
_diffrn_measurement_method 'Phi and omega scans'
_diffrn_radiation_detector CCD
_diffrn_radiation_monochromator graphite
_diffrn_radiation_probe x-ray
_diffrn_radiation_type MoK\a
_diffrn_radiation_wavelength 0.71073
_diffrn_reflns_av_R_equivalents 0.0675
_diffrn_reflns_av_unetI/netI 0.0591
_diffrn_reflns_Laue_measured_fraction_full 0.999
_diffrn_reflns_Laue_measured_fraction_max 0.999
_diffrn_reflns_limit_h_max 22
_diffrn_reflns_limit_h_min -22
_diffrn_reflns_limit_k_max 21
_diffrn_reflns_limit_k_min -21
_diffrn_reflns_limit_l_max 48
_diffrn_reflns_limit_l_min -39
_diffrn_reflns_number 92780
_diffrn_reflns_point_group_measured_fraction_full 0.999
_diffrn_reflns_point_group_measured_fraction_max 0.999
_diffrn_reflns_theta_full 25.000
_diffrn_reflns_theta_max 25.000
_diffrn_reflns_theta_min 1.002
_diffrn_source 'Enraf Nonius FR590'
_diffrn_source_target Mo
_diffrn_source_type 'fine-focus sealed tube'
_exptl_absorpt_coefficient_mu 0.677
_exptl_absorpt_correction_T_max 1
_exptl_absorpt_correction_T_min 0.742878
_exptl_absorpt_correction_type multi-scan
_exptl_absorpt_process_details
'SADABS-2004/1 (Bruker,2004) was used for absorption correction. R(int) was 0.0706 before and 0.0341 after correction. The Ratio of minimum to maximum transmission is 0.7429. The \l/2 correction factor is 0.0015.'
_exptl_crystal_colour black
_exptl_crystal_colour_primary black
_exptl_crystal_density_diffrn 1.246
_exptl_crystal_description needle
_exptl_crystal_F_000 5549
_exptl_crystal_size_max 0.56
_exptl_crystal_size_mid 0.17
_exptl_crystal_size_min 0.14
_refine_diff_density_max 1.646
_refine_diff_density_min -1.157
_refine_diff_density_rms 0.077
_refine_ls_extinction_method none
_refine_ls_goodness_of_fit_ref 1.026
_refine_ls_hydrogen_treatment constr
_refine_ls_matrix_type full
_refine_ls_number_parameters 853
_refine_ls_number_reflns 12411
_refine_ls_number_restraints 325
_refine_ls_restrained_S_all 1.043
_refine_ls_R_factor_all 0.1053
_refine_ls_R_factor_gt 0.0553
_refine_ls_shift/su_max 0.002
_refine_ls_shift/su_mean 0.000
_refine_ls_structure_factor_coef Fsqd
_refine_ls_weighting_details 'w=1/[\s^2^(Fo^2^)+(0.0778P)^2^+20.2449P] where P=(Fo^2^+2Fc^2^)/3'
_refine_ls_weighting_scheme calc
_refine_ls_wR_factor_gt 0.1390
_refine_ls_wR_factor_ref 0.1597
_reflns_Friedel_coverage 0.000
_reflns_number_gt 7689
_reflns_number_total 12411
_reflns_threshold_expression 'I > 2\s(I)'
_cod_data_source_file c8dt02462f2.cif
_cod_data_source_block shelx
_cod_depositor_comments 'Adding full bibliography for 7047041--7047045.cif.'
_cod_database_code 7047041
_shelx_space_group_comment
;
The symmetry employed for this shelxl refinement is uniquely defined
by the following loop, which should always be used as a source of
symmetry information in preference to the above space-group names.
They are only intended as comments.
;
_olex2_refinement_description
;
1. Fixed Uiso
 At 1.2 times of:
  All C(H) groups, All N(H) groups
 At 1.5 times of:
  All C(H,H,H) groups
2. Restrained distances
 C57-C58
 1.45 with sigma of 0.02
 C58-C59
 1.45 with sigma of 0.02
 C59-C60
 1.45 with sigma of 0.02
 C57-C59
 2.45 with sigma of 0.02
 C58-C60
 2.45 with sigma of 0.02
 C58-C58_$1
 2.45 with sigma of 0.02
 C59-C59_$1
 2.45 with sigma of 0.02
 C61-C59
 1.5 with sigma of 0.02
 C61-C58
 2.5 with sigma of 0.02
 C61-C60
 2.5 with sigma of 0.02
 C69-C70
 1.5 with sigma of 0.02
 C69-C71
 2.5 with sigma of 0.02
 C69-C75
 2.5 with sigma of 0.02
 C70-C71
 1.45 with sigma of 0.02
 C71-C72
 1.45 with sigma of 0.02
 C72-C73
 1.45 with sigma of 0.02
 C74-C75
 1.45 with sigma of 0.02
 C70-C75
 1.45 with sigma of 0.02
 C70-C72
 2.45 with sigma of 0.02
 C71-C73
 2.45 with sigma of 0.02
 C72-C74
 2.45 with sigma of 0.02
 C73-C75
 2.45 with sigma of 0.02
 C74-C70
 2.45 with sigma of 0.02
 C75-C71
 2.45 with sigma of 0.02
 C21-C23B
 1.5 with sigma of 0.02
 C21-C22B
 1.5 with sigma of 0.02
 C21-C24B
 1.5 with sigma of 0.02
 C23B-C24B
 2.5 with sigma of 0.02
 C23B-C22B
 2.5 with sigma of 0.02
 C22B-C24B
 2.5 with sigma of 0.02
 C52B-C51B
 2.5 with sigma of 0.02
 C51B-C50B
 2.5 with sigma of 0.02
 C50B-C52B
 2.5 with sigma of 0.02
 C52B-C49
 1.5 with sigma of 0.02
 C49-C50B
 1.5 with sigma of 0.02
 C51B-C49
 1.5 with sigma of 0.02
 C50A-C49
 1.5 with sigma of 0.02
 C49-C51A
 1.5 with sigma of 0.02
 C49-C52A
 1.5 with sigma of 0.02
 C51A-C50A
 2.5 with sigma of 0.02
 C50A-C52A
 2.5 with sigma of 0.02
 C51A-C52A
 2.5 with sigma of 0.02
 C62-C68
 2.5 with sigma of 0.02
 C62-C64
 2.5 with sigma of 0.02
 C62-C63
 1.5 with sigma of 0.02
 C63-C68
 1.45 with sigma of 0.02
 C68-C67
 1.45 with sigma of 0.02
 C67-C66
 1.45 with sigma of 0.02
 C66-C65
 1.45 with sigma of 0.02
 C65-C64
 1.45 with sigma of 0.02
 C64-C63
 1.45 with sigma of 0.02
 C63-C67
 2.45 with sigma of 0.02
 C68-C66
 2.45 with sigma of 0.02
 C67-C65
 2.45 with sigma of 0.02
 C66-C64
 2.45 with sigma of 0.02
 C65-C63
 2.45 with sigma of 0.02
 C64-C68
 2.45 with sigma of 0.02
3. Restrained planarity
 C65, C63, C64, C62, C68, C66, C67
 with sigma of 0.1
 C69, C70, C75, C71, C74, C72, C73
 with sigma of 0.1
4. Rigid bond restraints
 C65, C63, C64, C62, C68, C66, C67
 with sigma for 1-2 distances of 0.01 and sigma for 1-3 distances of 0.01
 C59, C57, C58, C60, C61
 with sigma for 1-2 distances of 0.01 and sigma for 1-3 distances of 0.01
 C67, C68, C63, C66, C64, C62, C65
 with sigma for 1-2 distances of 0.01 and sigma for 1-3 distances of 0.01
 C70, C69, C75, C71, C74, C72, C73
 with sigma for 1-2 distances of 0.01 and sigma for 1-3 distances of 0.01
 C23B, C23A, C24B, C24A, C22B, C22A
 with sigma for 1-2 distances of 0.01 and sigma for 1-3 distances of 0.01
 C52B, C51A, C51B, C50A, C50B, C52A, C49
 with sigma for 1-2 distances of 0.01 and sigma for 1-3 distances of 0.01
5. Uiso/Uaniso restraints and constraints
C59 \\sim C57 \\sim C58 \\sim C60 \\sim C61: within 1.7A with sigma of 0.04 and
sigma for terminal atoms of 0.08
C63 \\sim C68 \\sim C67 \\sim C66 \\sim C64 \\sim C62 \\sim C65: within 1.7A
with sigma of 0.04 and sigma for terminal atoms of 0.08
C70 \\sim C69 \\sim C75 \\sim C71 \\sim C74 \\sim C72 \\sim C73: within 1.7A
with sigma of 0.04 and sigma for terminal atoms of 0.08
C23A \\sim C24B \\sim C24A \\sim C22B \\sim C22A \\sim C23B: within 1.7A with
sigma of 0.04 and sigma for terminal atoms of 0.08
C52A \\sim C52B \\sim C51A \\sim C49 \\sim C51B \\sim C50A \\sim C50B: within
1.7A with sigma of 0.04 and sigma for terminal atoms of 0.08
Uanis(C50B) \\sim Ueq: with sigma of 0.01 and sigma for terminal atoms of 0.02
Uanis(C23B) \\sim Ueq: with sigma of 0.01 and sigma for terminal atoms of 0.02
Uanis(C57) = Uanis(C60)
Uanis(C24A) = Uanis(C24B)
Uanis(C24B) = Uanis(C24A)
Uanis(C23A) = Uanis(C22B)
Uanis(C51A) = Uanis(C51B)
Uanis(C50A) = Uanis(C50B)
Uanis(C52B) = Uanis(C52A)
6. Others
 Sof(C68)=Sof(H68)=Sof(C66)=Sof(H66)=Sof(C67)=Sof(H67)=Sof(C65)=Sof(H65)=
 Sof(C63)=Sof(C64)=Sof(H64)=Sof(C62)=Sof(H62A)=Sof(H62B)=Sof(H62C)=FVAR(1)
 Sof(C69)=Sof(H69A)=Sof(H69B)=Sof(H69C)=Sof(C75)=Sof(H75)=Sof(C70)=Sof(C71)=
 Sof(H71)=Sof(C72)=Sof(H72)=Sof(C74)=Sof(H74)=Sof(C73)=Sof(H73)=FVAR(2)
 Sof(C23A)=Sof(H23A)=Sof(H23B)=Sof(H23C)=Sof(C22A)=Sof(H22A)=Sof(H22B)=
 Sof(H22C)=Sof(C24A)=Sof(H24A)=Sof(H24B)=Sof(H24C)=1-FVAR(3)
 Sof(C23B)=Sof(H23D)=Sof(H23E)=Sof(H23F)=Sof(C24B)=Sof(H24D)=Sof(H24E)=
 Sof(H24F)=Sof(C22B)=Sof(H22D)=Sof(H22E)=Sof(H22F)=FVAR(3)
 Sof(C51B)=Sof(H51A)=Sof(H51B)=Sof(H51C)=Sof(C52B)=Sof(H52A)=Sof(H52B)=
 Sof(H52C)=Sof(C50B)=Sof(H50A)=Sof(H50B)=Sof(H50C)=1-FVAR(4)
 Sof(C51A)=Sof(H51D)=Sof(H51E)=Sof(H51F)=Sof(C50A)=Sof(H50D)=Sof(H50E)=
 Sof(H50F)=Sof(C52A)=Sof(H52D)=Sof(H52E)=Sof(H52F)=FVAR(4)
 Fixed Sof: H59(0.5) C61(0.5) H61A(0.5) H61B(0.5) H61C(0.5)
7.a Free rotating group:
 N1(H1), N4(H4)
7.b Aromatic/amide H refined with riding coordinates:
 C3(H3), C31(H31), C10(H10), C8(H8), C33(H33), C5(H5), C38(H38), C36(H36),
 C68(H68), C66(H66), C67(H67), C65(H65), C64(H64), C57(H57), C58(H58), C59(H59),
  C60(H60), C75(H75), C71(H71), C72(H72), C74(H74), C73(H73)
7.c Idealised Me refined with riding coordinates:
 C50B(H50A,H50B,H50C), C69(H69A,H69B,H69C), C24B(H24D,H24E,H24F), C22B(H22D,
 H22E,H22F)
7.d Idealised Me refined as rotating group:
 C51B(H51A,H51B,H51C), C23A(H23A,H23B,H23C), C55(H55A,H55B,H55C), C48(H48A,
 H48B,H48C), C26(H26A,H26B,H26C), C43(H43A,H43B,H43C), C18(H18A,H18B,H18C),
 C46(H46A,H46B,H46C), C56(H56A,H56B,H56C), C20(H20A,H20B,H20C), C42(H42A,H42B,
 H42C), C52B(H52A,H52B,H52C), C47(H47A,H47B,H47C), C44(H44A,H44B,H44C),
 C27(H27A,H27B,H27C), C15(H15A,H15B,H15C), C28(H28A,H28B,H28C), C14(H14A,H14B,
 H14C), C54(H54A,H54B,H54C), C22A(H22A,H22B,H22C), C19(H19A,H19B,H19C),
 C16(H16A,H16B,H16C), C24A(H24A,H24B,H24C), C62(H62A,H62B,H62C), C61(H61A,H61B,
 H61C), C23B(H23D,H23E,H23F), C51A(H51D,H51E,H51F), C50A(H50D,H50E,H50F),
 C52A(H52D,H52E,H52F)
;
_shelx_shelxl_version_number 2014/7
_olex2_submission_special_instructions 'No special instructions were received'

loop_
_space_group_symop_operation_xyz
'x, y, z'
'-x+1/2, -y+1/2, z+1/2'
'x+1/2, -y+1/2, -z'
'-x, y, -z+1/2'
'-x, -y, -z'
'x-1/2, y-1/2, -z-1/2'
'-x-1/2, y-1/2, z'
'x, -y, z-1/2'

loop_
_atom_site_label
_atom_site_type_symbol
_atom_site_fract_x
_atom_site_fract_y
_atom_site_fract_z
_atom_site_U_iso_or_equiv
_atom_site_adp_type
_atom_site_occupancy
_atom_site_site_symmetry_order
_atom_site_calc_flag
_atom_site_refinement_flags_posn
_atom_site_refinement_flags_adp
_atom_site_refinement_flags_occupancy
_atom_site_disorder_assembly
_atom_site_disorder_group
F1 F 0.6839(2) 0.4910(2) 0.63736(10) 0.1110(16) Uani 1 1 d . . . . .
F3 F 0.79251(19) 0.65648(19) 0.61665(10) 0.0892(12) Uani 1 1 d . . . . .
F2 F 0.68188(18) 0.59015(18) 0.59052(8) 0.0795(11) Uani 1 1 d . . . . .
F4 F 0.79413(18) 0.55916(19) 0.66470(8) 0.0798(11) Uani 1 1 d . . . . .
F5 F 0.7963(2) 0.5163(2) 0.60411(12) 0.1151(15) Uani 1 1 d . . . . .
F6 F 0.6767(2) 0.6367(4) 0.65254(16) 0.166(2) Uani 1 1 d . . . . .
Sb1 Sb 0.73670(2) 0.57568(2) 0.62804(2) 0.04563(13) Uani 1 1 d . . . . .
C51B C 0.4559(18) 0.6674(16) 0.6517(4) 0.103(4) Uani 0.313(17) 1 d D U . A 2
H51A H 0.4080 0.6604 0.6596 0.155 Uiso 0.313(17) 1 calc GR . . A 2
H51B H 0.4691 0.7195 0.6542 0.155 Uiso 0.313(17) 1 calc GR . . A 2
H51C H 0.4876 0.6364 0.6647 0.155 Uiso 0.313(17) 1 calc GR . . A 2
C23A C 0.5099(5) -0.0677(4) 0.60236(19) 0.089(3) Uani 0.901(7) 1 d . U . B 2
H23A H 0.4725 -0.0562 0.5867 0.133 Uiso 0.901(7) 1 calc GR . . B 2
H23B H 0.5136 -0.1215 0.6049 0.133 Uiso 0.901(7) 1 calc GR . . B 2
H23C H 0.5541 -0.0480 0.5941 0.133 Uiso 0.901(7) 1 calc GR . . B 2
C4 C 0.6432(2) 0.1924(2) 0.73641(10) 0.0312(10) Uani 1 1 d . . . . .
C2 C 0.6077(2) 0.2313(2) 0.68226(10) 0.0273(10) Uani 1 1 d . . . . .
C3 C 0.6070(2) 0.1783(2) 0.70805(10) 0.0304(10) Uani 1 1 d . . . . .
H3 H 0.5817 0.1335 0.7056 0.036 Uiso 1 1 calc R . . . .
C34 C 0.7239(2) 0.3656(2) 0.55543(10) 0.0337(11) Uani 1 1 d . . . . .
C29 C 0.6633(2) 0.3544(2) 0.57654(10) 0.0284(10) Uani 1 1 d . . . . .
C35 C 0.5040(2) 0.4384(2) 0.60797(10) 0.0326(11) Uani 1 1 d . . . . .
C7 C 0.5287(2) 0.1748(2) 0.64097(10) 0.0273(10) Uani 1 1 d . . . . .
C30 C 0.6074(2) 0.4075(2) 0.57614(10) 0.0311(10) Uani 1 1 d . . . . .
C41 C 0.6540(3) 0.5193(3) 0.49884(11) 0.0494(13) Uani 1 1 d . . . . .
C1 C 0.6426(2) 0.3011(2) 0.68661(10) 0.0290(10) Uani 1 1 d . . . . .
C13 C 0.6431(3) 0.1395(3) 0.76555(11) 0.0419(12) Uani 1 1 d . . . . .
C31 C 0.6038(2) 0.4608(2) 0.55042(10) 0.0347(11) Uani 1 1 d . . . . .
H31 H 0.5647 0.4929 0.5488 0.042 Uiso 1 1 calc R . . . .
C11 C 0.4290(2) 0.1572(3) 0.60411(10) 0.0343(11) Uani 1 1 d . . . . .
C10 C 0.4368(2) 0.0823(3) 0.61127(11) 0.0395(12) Uani 1 1 d . . . . .
H10 H 0.4042 0.0492 0.6016 0.047 Uiso 1 1 calc R . . . .
C6 C 0.6847(2) 0.3135(2) 0.71575(10) 0.0321(10) Uani 1 1 d . . . . .
C32 C 0.6561(2) 0.4657(2) 0.52836(10) 0.0351(11) Uani 1 1 d . . . . .
C8 C 0.5356(2) 0.0998(2) 0.64611(10) 0.0308(10) Uani 1 1 d . . . . .
H8 H 0.5722 0.0811 0.6595 0.037 Uiso 1 1 calc R . . . .
C33 C 0.7165(3) 0.4197(2) 0.53244(11) 0.0388(12) Uani 1 1 d . . . . .
H33 H 0.7545 0.4277 0.5179 0.047 Uiso 1 1 calc R . . . .
C5 C 0.6818(2) 0.2596(2) 0.73900(10) 0.0331(11) Uani 1 1 d . . . . .
H5 H 0.7077 0.2673 0.7586 0.040 Uiso 1 1 calc R . . . .
C39 C 0.3835(2) 0.4498(3) 0.62718(11) 0.0387(11) Uani 1 1 d . . . . .
C55 C 0.2683(3) 0.4785(3) 0.65627(15) 0.0705(18) Uani 1 1 d . . . . .
H55A H 0.2951 0.5001 0.6744 0.106 Uiso 1 1 calc GR . . . .
H55B H 0.2255 0.4562 0.6649 0.106 Uiso 1 1 calc GR . . . .
H55C H 0.2564 0.5172 0.6404 0.106 Uiso 1 1 calc GR . . . .
C45 C 0.7899(3) 0.3192(3) 0.55961(12) 0.0427(12) Uani 1 1 d . . . . .
C40 C 0.4404(2) 0.4032(2) 0.61792(10) 0.0331(11) Uani 1 1 d . . . . .
C48 C 0.7779(3) 0.2408(3) 0.54605(13) 0.0578(15) Uani 1 1 d . . . . .
H48A H 0.7414 0.2162 0.5589 0.087 Uiso 1 1 calc GR . . . .
H48B H 0.8213 0.2124 0.5476 0.087 Uiso 1 1 calc GR . . . .
H48C H 0.7634 0.2439 0.5230 0.087 Uiso 1 1 calc GR . . . .
C26 C 0.3940(3) 0.2409(3) 0.55547(12) 0.0580(15) Uani 1 1 d . . . . .
H26A H 0.4009 0.2866 0.5680 0.087 Uiso 1 1 calc GR . . . .
H26B H 0.3575 0.2486 0.5389 0.087 Uiso 1 1 calc GR . . . .
H26C H 0.4377 0.2273 0.5445 0.087 Uiso 1 1 calc GR . . . .
C43 C 0.6439(4) 0.4737(3) 0.46741(13) 0.0778(19) Uani 1 1 d . . . . .
H43A H 0.6835 0.4401 0.4646 0.117 Uiso 1 1 calc GR . . . .
H43B H 0.6409 0.5070 0.4484 0.117 Uiso 1 1 calc GR . . . .
H43C H 0.6008 0.4449 0.4691 0.117 Uiso 1 1 calc GR . . . .
C18 C 0.7816(3) 0.3863(3) 0.68998(12) 0.0545(14) Uani 1 1 d . . . . .
H18A H 0.8102 0.3414 0.6894 0.082 Uiso 1 1 calc GR . . . .
H18B H 0.8119 0.4296 0.6925 0.082 Uiso 1 1 calc GR . . . .
H18C H 0.7552 0.3906 0.6694 0.082 Uiso 1 1 calc GR . . . .
C17 C 0.7304(3) 0.3821(3) 0.71932(11) 0.0429(12) Uani 1 1 d . . . . .
C9 C 0.4883(2) 0.0518(3) 0.63133(11) 0.0350(11) Uani 1 1 d . . . . .
C25 C 0.3721(3) 0.1787(3) 0.57882(12) 0.0476(13) Uani 1 1 d . . . . .
C12 C 0.4758(2) 0.2048(2) 0.62033(10) 0.0302(10) Uani 1 1 d . . . . .
C46 C 0.8513(3) 0.3539(3) 0.54019(14) 0.0678(17) Uani 1 1 d . . . . .
H46A H 0.8407 0.3531 0.5166 0.102 Uiso 1 1 calc GR . . . .
H46B H 0.8939 0.3254 0.5443 0.102 Uiso 1 1 calc GR . . . .
H46C H 0.8583 0.4051 0.5474 0.102 Uiso 1 1 calc GR . . . .
C49 C 0.4606(3) 0.6450(3) 0.61489(16) 0.0673(16) Uani 1 1 d D U . . .
C38 C 0.3927(3) 0.5249(3) 0.62530(11) 0.0448(13) Uani 1 1 d . . . . .
H38 H 0.3544 0.5554 0.6313 0.054 Uiso 1 1 calc R . . . .
C56 C 0.3213(3) 0.3564(3) 0.66478(12) 0.0566(15) Uani 1 1 d . . . . .
H56A H 0.3480 0.3157 0.6551 0.085 Uiso 1 1 calc GR . . . .
H56B H 0.2753 0.3384 0.6715 0.085 Uiso 1 1 calc GR . . . .
H56C H 0.3462 0.3758 0.6840 0.085 Uiso 1 1 calc GR . . . .
C20 C 0.7759(3) 0.3771(3) 0.75062(13) 0.0707(19) Uani 1 1 d . . . . .
H20A H 0.7458 0.3775 0.7701 0.106 Uiso 1 1 calc GR . . . .
H20B H 0.8077 0.4195 0.7514 0.106 Uiso 1 1 calc GR . . . .
H20C H 0.8030 0.3312 0.7502 0.106 Uiso 1 1 calc GR . . . .
C53 C 0.3124(3) 0.4185(3) 0.63914(12) 0.0477(13) Uani 1 1 d . . . . .
C37 C 0.4537(3) 0.5598(3) 0.61522(13) 0.0451(13) Uani 1 1 d . . . . .
C36 C 0.5096(2) 0.5153(2) 0.60683(11) 0.0383(11) Uani 1 1 d . . . . .
H36 H 0.5524 0.5373 0.6002 0.046 Uiso 1 1 calc R . . . .
C42 C 0.5943(3) 0.5744(3) 0.50212(14) 0.0668(17) Uani 1 1 d . . . . .
H42A H 0.5497 0.5481 0.5007 0.100 Uiso 1 1 calc GR . . . .
H42B H 0.5973 0.6110 0.4844 0.100 Uiso 1 1 calc GR . . . .
H42C H 0.5976 0.5996 0.5234 0.100 Uiso 1 1 calc GR . . . .
C21 C 0.4932(2) -0.0323(3) 0.63594(13) 0.0446(13) Uani 1 1 d D . . . .
C52B C 0.5244(11) 0.6744(19) 0.5996(8) 0.083(3) Uani 0.313(17) 1 d D U . A 2
H52A H 0.5163 0.7254 0.5925 0.124 Uiso 0.313(17) 1 calc GR . . A 2
H52B H 0.5368 0.6440 0.5806 0.124 Uiso 0.313(17) 1 calc GR . . A 2
H52C H 0.5625 0.6733 0.6157 0.124 Uiso 0.313(17) 1 calc GR . . A 2
C47 C 0.8129(3) 0.3170(3) 0.59570(12) 0.0499(13) Uani 1 1 d . . . . .
H47A H 0.8166 0.3676 0.6042 0.075 Uiso 1 1 calc GR . . . .
H47B H 0.8583 0.2924 0.5974 0.075 Uiso 1 1 calc GR . . . .
H47C H 0.7784 0.2895 0.6087 0.075 Uiso 1 1 calc GR . . . .
C44 C 0.7225(3) 0.5630(3) 0.49688(15) 0.0684(17) Uani 1 1 d . . . . .
H44A H 0.7320 0.5862 0.5182 0.103 Uiso 1 1 calc GR . . . .
H44B H 0.7185 0.6014 0.4799 0.103 Uiso 1 1 calc GR . . . .
H44C H 0.7608 0.5294 0.4912 0.103 Uiso 1 1 calc GR . . . .
C50B C 0.3937(12) 0.674(2) 0.5980(8) 0.086(4) Uani 0.313(17) 1 d D U . A 2
H50A H 0.3527 0.6505 0.6079 0.129 Uiso 0.313(17) 1 calc R . . A 2
H50B H 0.3954 0.6623 0.5744 0.129 Uiso 0.313(17) 1 calc R . . A 2
H50C H 0.3906 0.7278 0.6009 0.129 Uiso 0.313(17) 1 calc R . . A 2
C27 C 0.3068(3) 0.1992(4) 0.59825(16) 0.0731(18) Uani 1 1 d . . . . .
H27A H 0.2921 0.1568 0.6116 0.110 Uiso 1 1 calc GR . . . .
H27B H 0.2694 0.2126 0.5830 0.110 Uiso 1 1 calc GR . . . .
H27C H 0.3171 0.2413 0.6127 0.110 Uiso 1 1 calc GR . . . .
C15 C 0.6096(4) 0.0651(3) 0.75666(14) 0.0717(19) Uani 1 1 d . . . . .
H15A H 0.5600 0.0725 0.7518 0.108 Uiso 1 1 calc GR . . . .
H15B H 0.6145 0.0308 0.7752 0.108 Uiso 1 1 calc GR . . . .
H15C H 0.6329 0.0444 0.7373 0.108 Uiso 1 1 calc GR . . . .
C28 C 0.3536(4) 0.1128(3) 0.55634(15) 0.090(2) Uani 1 1 d . . . . .
H28A H 0.3960 0.0944 0.5456 0.135 Uiso 1 1 calc GR . . . .
H28B H 0.3202 0.1288 0.5395 0.135 Uiso 1 1 calc GR . . . .
H28C H 0.3328 0.0732 0.5696 0.135 Uiso 1 1 calc GR . . . .
C14 C 0.6026(3) 0.1738(3) 0.79376(13) 0.0663(17) Uani 1 1 d . . . . .
H14A H 0.6239 0.2212 0.7998 0.100 Uiso 1 1 calc GR . . . .
H14B H 0.6036 0.1405 0.8128 0.100 Uiso 1 1 calc GR . . . .
H14C H 0.5542 0.1820 0.7869 0.100 Uiso 1 1 calc GR . . . .
C54 C 0.2716(3) 0.3916(3) 0.60878(13) 0.0551(14) Uani 1 1 d . . . . .
H54A H 0.2604 0.4339 0.5947 0.083 Uiso 1 1 calc GR . . . .
H54B H 0.2283 0.3676 0.6159 0.083 Uiso 1 1 calc GR . . . .
H54C H 0.3001 0.3561 0.5964 0.083 Uiso 1 1 calc GR . . . .
C22A C 0.5521(4) -0.0547(3) 0.6587(2) 0.078(2) Uani 0.901(7) 1 d . U . B 2
H22A H 0.5540 -0.1087 0.6603 0.117 Uiso 0.901(7) 1 calc GR . . B 2
H22B H 0.5441 -0.0335 0.6806 0.117 Uiso 0.901(7) 1 calc GR . . B 2
H22C H 0.5964 -0.0362 0.6499 0.117 Uiso 0.901(7) 1 calc GR . . B 2
C19 C 0.6857(3) 0.4521(3) 0.72182(14) 0.0607(15) Uani 1 1 d . . . . .
H19A H 0.6562 0.4563 0.7022 0.091 Uiso 1 1 calc GR . . . .
H19B H 0.7160 0.4956 0.7234 0.091 Uiso 1 1 calc GR . . . .
H19C H 0.6561 0.4492 0.7415 0.091 Uiso 1 1 calc GR . . . .
C16 C 0.7183(3) 0.1232(4) 0.77642(16) 0.080(2) Uani 1 1 d . . . . .
H16A H 0.7440 0.1009 0.7581 0.120 Uiso 1 1 calc GR . . . .
H16B H 0.7177 0.0889 0.7951 0.120 Uiso 1 1 calc GR . . . .
H16C H 0.7410 0.1694 0.7830 0.120 Uiso 1 1 calc GR . . . .
C24A C 0.4248(3) -0.0625(4) 0.6487(2) 0.081(3) Uani 0.901(7) 1 d . U . B 2
H24A H 0.3868 -0.0471 0.6340 0.121 Uiso 0.901(7) 1 calc GR . . B 2
H24B H 0.4162 -0.0435 0.6709 0.121 Uiso 0.901(7) 1 calc GR . . B 2
H24C H 0.4270 -0.1167 0.6493 0.121 Uiso 0.901(7) 1 calc GR . . B 2
N2 N 0.57452(17) 0.22858(19) 0.65326(8) 0.0289(8) Uani 1 1 d . . . . .
N1 N 0.62741(18) 0.34836(19) 0.66249(8) 0.0305(8) Uani 1 1 d . . . . .
H1 H 0.6489 0.3902 0.6620 0.037 Uiso 1 1 d G . . . .
N5 N 0.56143(18) 0.39525(19) 0.60044(8) 0.0306(8) Uani 1 1 d . . . . .
N4 N 0.64993(19) 0.29747(19) 0.59622(9) 0.0318(9) Uani 1 1 d . . . . .
H4 H 0.6834 0.2670 0.6004 0.038 Uiso 1 1 d G . . . .
N6 N 0.42994(19) 0.3266(2) 0.61764(9) 0.0338(9) Uani 1 1 d . . . . .
N3 N 0.48417(18) 0.28547(19) 0.61922(8) 0.0296(8) Uani 1 1 d . . . . .
Co1 Co 0.57740(3) 0.31200(3) 0.62691(2) 0.02816(16) Uani 1 1 d . . . . .
C68 C 0.5682(8) 0.1513(6) 0.4800(2) 0.210(6) Uani 0.984(5) 1 d D U . . .
H68 H 0.5656 0.1706 0.4583 0.252 Uiso 0.984(5) 1 calc R . . . .
C66 C 0.5711(7) 0.0457(6) 0.5175(3) 0.197(5) Uani 0.984(5) 1 d D U . . .
H66 H 0.5657 -0.0062 0.5202 0.237 Uiso 0.984(5) 1 calc R . . . .
C67 C 0.5658(9) 0.0777(6) 0.4864(3) 0.232(7) Uani 0.984(5) 1 d D U . . .
H67 H 0.5601 0.0454 0.4681 0.278 Uiso 0.984(5) 1 calc R . . . .
C65 C 0.5845(4) 0.0914(5) 0.5444(2) 0.122(3) Uani 0.984(5) 1 d D U . . .
H65 H 0.5932 0.0724 0.5659 0.146 Uiso 0.984(5) 1 calc R . . . .
C63 C 0.5749(5) 0.1988(5) 0.5088(2) 0.122(3) Uani 0.984(5) 1 d D U . . .
C64 C 0.5843(4) 0.1673(5) 0.5376(2) 0.122(3) Uani 0.984(5) 1 d D U . . .
H64 H 0.5917 0.1995 0.5558 0.146 Uiso 0.984(5) 1 calc R . . . .
C62 C 0.5765(7) 0.2762(5) 0.5019(3) 0.213(7) Uani 0.984(5) 1 d D U . . .
H62A H 0.6114 0.2861 0.4848 0.319 Uiso 0.984(5) 1 calc GR . . . .
H62B H 0.5888 0.3034 0.5219 0.319 Uiso 0.984(5) 1 calc GR . . . .
H62C H 0.5305 0.2922 0.4941 0.319 Uiso 0.984(5) 1 calc GR . . . .
C57 C 0.5000 0.3415(7) 0.7500 0.145(4) Uani 1 2 d DS TU P . .
H57 H 0.5000 0.2889 0.7500 0.175 Uiso 1 2 calc RS T P . .
C58 C 0.4933(4) 0.3802(5) 0.72053(18) 0.132(3) Uani 1 1 d D U . . .
H58 H 0.4892 0.3536 0.7005 0.159 Uiso 1 1 calc R . . . .
C59 C 0.4924(5) 0.4562(5) 0.71990(19) 0.157(4) Uani 1 1 d D U . . .
H59 H 0.4870 0.4830 0.6999 0.188 Uiso 0.5 1 calc R . . C 2
C60 C 0.5000 0.4918(7) 0.7500 0.145(4) Uani 1 2 d DS TU P D .
H60 H 0.5000 0.5444 0.7500 0.175 Uiso 1 2 calc RS T P . .
C61 C 0.4990(12) 0.5086(10) 0.6940(4) 0.210(10) Uani 0.5 1 d D U . D 1
H61A H 0.5484 0.5151 0.6885 0.315 Uiso 0.5 1 calc GR . . D 1
H61B H 0.4792 0.5560 0.7010 0.315 Uiso 0.5 1 calc GR . . D 1
H61C H 0.4739 0.4906 0.6746 0.315 Uiso 0.5 1 calc GR . . D 1
C69 C 1.0165(15) 0.3512(13) 0.7431(9) 0.31(2) Uani 0.548(6) 1 d D U . E -1
H69A H 0.9966 0.3911 0.7298 0.459 Uiso 0.548(6) 1 calc R . . E -1
H69B H 1.0614 0.3360 0.7338 0.459 Uiso 0.548(6) 1 calc R . . E -1
H69C H 1.0236 0.3689 0.7657 0.459 Uiso 0.548(6) 1 calc R . . E -1
C75 C 0.9437(15) 0.2583(16) 0.7138(6) 0.342(14) Uani 0.548(6) 1 d D U . E -1
H75 H 0.9592 0.2770 0.6932 0.411 Uiso 0.548(6) 1 calc R . . E -1
C70 C 0.9683(10) 0.2877(11) 0.7434(7) 0.336(15) Uani 0.548(6) 1 d D U . E -1
C71 C 0.9464(15) 0.2602(16) 0.7741(6) 0.329(15) Uani 0.548(6) 1 d D U . E -1
H71 H 0.9608 0.2837 0.7939 0.395 Uiso 0.548(6) 1 calc R . . E -1
C72 C 0.9026(17) 0.1971(18) 0.7752(7) 0.344(15) Uani 0.548(6) 1 d D U . E -1
H72 H 0.8878 0.1771 0.7957 0.413 Uiso 0.548(6) 1 calc R . . E -1
C74 C 0.8922(16) 0.1965(18) 0.7156(7) 0.346(14) Uani 0.548(6) 1 d D U . E -1
H74 H 0.8678 0.1803 0.6966 0.415 Uiso 0.548(6) 1 calc R . . E -1
C73 C 0.8815(18) 0.1646(16) 0.7450(9) 0.354(16) Uani 0.548(6) 1 d D U . E -1
H73 H 0.8587 0.1179 0.7456 0.424 Uiso 0.548(6) 1 calc R . . E -1
C23B C 0.5610(14) -0.064(3) 0.6244(11) 0.055(14) Uani 0.099(7) 1 d D U . B 1
H23D H 0.5572 -0.0774 0.6011 0.083 Uiso 0.099(7) 1 calc GR . . B 1
H23E H 0.5720 -0.1084 0.6373 0.083 Uiso 0.099(7) 1 calc GR . . B 1
H23F H 0.5981 -0.0275 0.6273 0.083 Uiso 0.099(7) 1 calc GR . . B 1
C24B C 0.4324(18) -0.071(3) 0.6176(12) 0.081(3) Uani 0.099(7) 1 d D U . B 1
H24D H 0.4307 -0.0528 0.5948 0.121 Uiso 0.099(7) 1 calc R . . B 1
H24E H 0.3883 -0.0591 0.6286 0.121 Uiso 0.099(7) 1 calc R . . B 1
H24F H 0.4398 -0.1243 0.6177 0.121 Uiso 0.099(7) 1 calc R . . B 1
C22B C 0.482(3) -0.044(3) 0.6726(5) 0.089(3) Uani 0.099(7) 1 d D U . B 1
H22D H 0.4371 -0.0222 0.6791 0.133 Uiso 0.099(7) 1 calc R . . B 1
H22E H 0.5197 -0.0192 0.6848 0.133 Uiso 0.099(7) 1 calc R . . B 1
H22F H 0.4823 -0.0966 0.6776 0.133 Uiso 0.099(7) 1 calc R . . B 1
C51A C 0.5010(9) 0.6694(7) 0.6455(3) 0.103(4) Uani 0.687(17) 1 d D U . A 1
H51D H 0.5065 0.7233 0.6452 0.155 Uiso 0.687(17) 1 calc GR . . A 1
H51E H 0.5471 0.6460 0.6455 0.155 Uiso 0.687(17) 1 calc GR . . A 1
H51F H 0.4754 0.6546 0.6653 0.155 Uiso 0.687(17) 1 calc GR . . A 1
C50A C 0.3915(5) 0.6838(8) 0.6125(4) 0.086(4) Uani 0.687(17) 1 d D U . A 1
H50D H 0.3640 0.6737 0.6323 0.129 Uiso 0.687(17) 1 calc GR . . A 1
H50E H 0.3663 0.6659 0.5931 0.129 Uiso 0.687(17) 1 calc GR . . A 1
H50F H 0.3992 0.7372 0.6104 0.129 Uiso 0.687(17) 1 calc GR . . A 1
C52A C 0.5070(6) 0.6686(8) 0.5844(3) 0.083(3) Uani 0.687(17) 1 d D U . A 1
H52D H 0.5108 0.7227 0.5836 0.124 Uiso 0.687(17) 1 calc GR . . A 1
H52E H 0.4854 0.6508 0.5640 0.124 Uiso 0.687(17) 1 calc GR . . A 1
H52F H 0.5537 0.6471 0.5866 0.124 Uiso 0.687(17) 1 calc GR . . A 1

loop_
_atom_site_aniso_label
_atom_site_aniso_U_11
_atom_site_aniso_U_22
_atom_site_aniso_U_33
_atom_site_aniso_U_23
_atom_site_aniso_U_13
_atom_site_aniso_U_12
F1 0.108(3) 0.102(3) 0.123(3) 0.070(3) -0.059(3) -0.076(3)
F3 0.084(3) 0.061(2) 0.123(3) 0.044(2) -0.039(2) -0.039(2)
F2 0.086(2) 0.072(2) 0.080(2) 0.0276(18) -0.036(2) -0.0254(19)
F4 0.075(2) 0.075(2) 0.089(2) 0.0326(19) -0.034(2) -0.0282(19)
F5 0.108(3) 0.098(3) 0.139(4) -0.035(3) 0.008(3) 0.028(3)
F6 0.087(3) 0.203(6) 0.207(6) -0.026(5) 0.009(4) 0.048(4)
Sb1 0.0412(2) 0.0359(2) 0.0598(2) 0.01024(17) -0.00762(17) -0.01025(16)
C51B 0.098(9) 0.072(5) 0.141(6) -0.057(6) -0.027(6) 0.008(8)
C23A 0.131(7) 0.048(4) 0.088(5) -0.013(4) 0.005(5) 0.023(5)
C4 0.034(3) 0.033(3) 0.026(2) 0.0048(19) 0.005(2) 0.003(2)
C2 0.025(2) 0.029(2) 0.028(2) 0.0017(19) 0.0049(19) 0.0000(19)
C3 0.031(2) 0.025(2) 0.036(2) 0.0011(19) 0.003(2) -0.001(2)
C34 0.042(3) 0.031(3) 0.029(2) -0.002(2) 0.006(2) -0.004(2)
C29 0.032(3) 0.025(2) 0.028(2) -0.0010(19) 0.004(2) -0.002(2)
C35 0.035(3) 0.035(3) 0.028(2) 0.000(2) -0.004(2) 0.008(2)
C7 0.025(2) 0.030(2) 0.027(2) -0.0013(19) 0.0027(19) -0.0058(19)
C30 0.035(3) 0.028(2) 0.030(2) 0.0012(19) 0.000(2) -0.004(2)
C41 0.070(4) 0.045(3) 0.034(3) 0.014(2) 0.002(3) -0.005(3)
C1 0.026(2) 0.031(2) 0.029(2) 0.004(2) 0.0039(19) -0.002(2)
C13 0.054(3) 0.036(3) 0.036(3) 0.008(2) 0.003(2) 0.000(2)
C31 0.040(3) 0.030(3) 0.034(3) 0.002(2) -0.003(2) 0.002(2)
C11 0.035(3) 0.038(3) 0.030(2) 0.002(2) -0.001(2) -0.002(2)
C10 0.036(3) 0.041(3) 0.041(3) -0.006(2) -0.004(2) -0.007(2)
C6 0.027(2) 0.037(3) 0.032(2) -0.002(2) 0.004(2) -0.005(2)
C32 0.050(3) 0.027(3) 0.028(2) 0.0029(19) -0.002(2) -0.005(2)
C8 0.031(3) 0.031(3) 0.031(2) 0.000(2) 0.002(2) 0.000(2)
C33 0.046(3) 0.036(3) 0.035(3) 0.002(2) 0.011(2) -0.006(2)
C5 0.035(3) 0.040(3) 0.024(2) 0.004(2) -0.001(2) -0.005(2)
C39 0.036(3) 0.047(3) 0.033(2) -0.003(2) -0.003(2) 0.010(2)
C55 0.049(4) 0.085(5) 0.078(4) -0.018(4) 0.016(3) 0.016(3)
C45 0.039(3) 0.044(3) 0.045(3) 0.002(2) 0.012(2) 0.004(2)
C40 0.034(3) 0.036(3) 0.029(2) -0.0018(19) -0.004(2) 0.007(2)
C48 0.067(4) 0.049(3) 0.058(3) -0.008(3) 0.013(3) 0.018(3)
C26 0.074(4) 0.057(3) 0.043(3) 0.009(3) -0.017(3) 0.000(3)
C43 0.123(6) 0.072(4) 0.039(3) 0.010(3) -0.005(3) -0.016(4)
C18 0.047(3) 0.065(4) 0.052(3) 0.012(3) -0.001(3) -0.022(3)
C17 0.047(3) 0.047(3) 0.035(3) 0.004(2) -0.001(2) -0.021(3)
C9 0.033(3) 0.034(2) 0.038(3) -0.003(2) 0.002(2) -0.001(2)
C25 0.047(3) 0.047(3) 0.049(3) 0.006(2) -0.019(3) -0.007(3)
C12 0.030(2) 0.030(2) 0.030(2) 0.0008(19) 0.0039(19) -0.003(2)
C46 0.050(4) 0.084(4) 0.070(4) 0.018(3) 0.026(3) 0.008(3)
C49 0.059(4) 0.036(3) 0.107(4) -0.017(3) -0.017(3) 0.013(3)
C38 0.041(3) 0.045(3) 0.049(3) -0.008(2) -0.003(2) 0.018(2)
C56 0.050(3) 0.077(4) 0.043(3) 0.005(3) 0.011(3) 0.010(3)
C20 0.079(4) 0.084(4) 0.049(3) 0.012(3) -0.017(3) -0.049(4)
C53 0.037(3) 0.064(4) 0.043(3) -0.006(3) 0.005(2) 0.013(3)
C37 0.039(3) 0.042(3) 0.054(3) -0.010(2) -0.015(3) 0.010(3)
C36 0.038(3) 0.033(3) 0.044(3) 0.000(2) -0.008(2) 0.001(2)
C42 0.084(4) 0.057(4) 0.059(4) 0.037(3) 0.001(3) 0.005(3)
C21 0.035(3) 0.031(3) 0.068(4) -0.003(2) -0.007(3) -0.002(2)
C52B 0.064(6) 0.032(4) 0.153(9) 0.011(8) -0.014(6) -0.001(5)
C47 0.034(3) 0.057(3) 0.059(3) 0.007(3) 0.001(2) 0.003(3)
C44 0.087(5) 0.051(4) 0.068(4) 0.023(3) 0.013(3) -0.011(3)
C50B 0.066(4) 0.036(5) 0.155(10) -0.011(8) -0.003(6) 0.015(3)
C27 0.040(3) 0.085(5) 0.095(5) 0.028(4) -0.013(3) -0.006(3)
C15 0.122(6) 0.038(3) 0.055(4) 0.015(3) -0.005(4) -0.015(3)
C28 0.132(6) 0.060(4) 0.077(4) 0.002(3) -0.071(4) -0.014(4)
C14 0.092(5) 0.057(4) 0.050(3) 0.010(3) 0.022(3) -0.004(3)
C54 0.035(3) 0.069(4) 0.062(4) 0.006(3) -0.003(3) -0.001(3)
C22A 0.079(5) 0.034(4) 0.121(7) 0.013(4) -0.038(5) -0.006(3)
C19 0.079(4) 0.042(3) 0.062(4) -0.012(3) 0.007(3) -0.019(3)
C16 0.073(4) 0.086(5) 0.081(5) 0.033(4) -0.020(4) 0.015(4)
C24A 0.060(4) 0.052(4) 0.131(7) 0.022(5) 0.013(5) -0.009(3)
N2 0.029(2) 0.030(2) 0.0282(19) 0.0033(16) 0.0037(16) -0.0006(16)
N1 0.033(2) 0.027(2) 0.032(2) 0.0024(17) 0.0026(17) -0.0058(17)
N5 0.031(2) 0.030(2) 0.031(2) 0.0017(16) -0.0011(17) 0.0045(17)
N4 0.030(2) 0.031(2) 0.035(2) -0.0002(18) 0.0005(17) 0.0048(17)
N6 0.030(2) 0.039(2) 0.032(2) 0.0003(17) 0.0020(17) 0.0061(18)
N3 0.029(2) 0.035(2) 0.0249(19) 0.0018(16) 0.0014(15) 0.0016(17)
Co1 0.0277(3) 0.0294(3) 0.0274(3) 0.0039(3) 0.0010(3) 0.0002(3)
C68 0.337(16) 0.151(7) 0.141(8) -0.049(6) -0.117(10) 0.066(11)
C66 0.265(14) 0.156(8) 0.171(10) -0.016(6) -0.081(10) 0.085(10)
C67 0.411(18) 0.148(8) 0.136(8) -0.035(7) -0.071(11) 0.150(11)
C65 0.095(6) 0.152(8) 0.119(6) 0.026(6) -0.025(5) -0.017(6)
C63 0.123(7) 0.128(6) 0.114(6) 0.005(5) -0.013(6) -0.001(6)
C64 0.090(6) 0.164(7) 0.112(6) 0.015(6) -0.023(5) -0.027(6)
C62 0.258(15) 0.112(7) 0.269(14) 0.041(7) -0.103(12) -0.087(9)
C57 0.095(6) 0.083(6) 0.258(11) 0.000 0.079(8) 0.000
C58 0.058(5) 0.101(6) 0.237(10) 0.003(5) 0.064(6) 0.010(5)
C59 0.125(8) 0.117(7) 0.228(11) 0.021(6) 0.078(8) 0.023(7)
C60 0.095(6) 0.083(6) 0.258(11) 0.000 0.079(8) 0.000
C61 0.20(2) 0.160(17) 0.270(15) 0.094(15) -0.12(2) -0.003(17)
C69 0.25(4) 0.42(4) 0.25(4) 0.19(3) 0.04(3) 0.04(2)
C75 0.26(3) 0.42(4) 0.34(2) 0.05(3) 0.16(2) 0.03(2)
C70 0.21(3) 0.46(4) 0.34(3) 0.14(3) 0.06(2) 0.038(19)
C71 0.20(3) 0.44(4) 0.34(2) 0.24(2) -0.06(2) -0.04(2)
C72 0.23(3) 0.40(4) 0.40(3) 0.18(3) -0.07(3) -0.02(2)
C74 0.33(3) 0.34(3) 0.36(3) 0.05(3) 0.20(3) 0.05(2)
C73 0.32(3) 0.37(3) 0.37(3) 0.10(3) 0.06(3) 0.01(2)
C23B 0.07(2) 0.05(2) 0.05(2) -0.006(16) -0.003(17) -0.001(16)
C24B 0.060(4) 0.052(4) 0.131(7) 0.022(5) 0.013(5) -0.009(3)
C22B 0.131(7) 0.048(4) 0.088(5) -0.013(4) 0.005(5) 0.023(5)
C51A 0.098(9) 0.072(5) 0.141(6) -0.057(6) -0.027(6) 0.008(8)
C50A 0.066(4) 0.036(5) 0.155(10) -0.011(8) -0.003(6) 0.015(3)
C52A 0.064(6) 0.032(4) 0.153(9) 0.011(8) -0.014(6) -0.001(5)

loop_
_atom_type_symbol
_atom_type_description
_atom_type_scat_dispersion_real
_atom_type_scat_dispersion_imag
_atom_type_scat_source
C C 0.0033 0.0016 'International Tables Vol C Tables 4.2.6.8 and 6.1.1.4'
H H 0.0000 0.0000 'International Tables Vol C Tables 4.2.6.8 and 6.1.1.4'
Co Co 0.3494 0.9721 'International Tables Vol C Tables 4.2.6.8 and 6.1.1.4'
F F 0.0171 0.0103 'International Tables Vol C Tables 4.2.6.8 and 6.1.1.4'
N N 0.0061 0.0033 'International Tables Vol C Tables 4.2.6.8 and 6.1.1.4'
Sb Sb -0.5866 1.5461 'International Tables Vol C Tables 4.2.6.8 and 6.1.1.4'

loop_
_geom_angle_atom_site_label_1
_geom_angle_atom_site_label_2
_geom_angle_atom_site_label_3
_geom_angle
_geom_angle_site_symmetry_1
_geom_angle_site_symmetry_3
F1 Sb1 F4 91.51(14) . .
F1 Sb1 F6 92.4(3) . .
F3 Sb1 F1 176.2(2) . .
F3 Sb1 F2 90.60(14) . .
F3 Sb1 F4 89.15(14) . .
F3 Sb1 F6 91.3(2) . .
F2 Sb1 F1 88.60(14) . .
F2 Sb1 F4 177.81(18) . .
F2 Sb1 F6 90.3(2) . .
F4 Sb1 F6 91.9(2) . .
F5 Sb1 F1 88.0(2) . .
F5 Sb1 F3 88.3(2) . .
F5 Sb1 F2 90.00(19) . .
F5 Sb1 F4 87.83(19) . .
F5 Sb1 F6 179.5(2) . .
H51A C51B H51B 109.5 . .
H51A C51B H51C 109.5 . .
H51B C51B H51C 109.5 . .
C49 C51B H51A 109.5 . .
C49 C51B H51B 109.5 . .
C49 C51B H51C 109.5 . .
H23A C23A H23B 109.5 . .
H23A C23A H23C 109.5 . .
H23B C23A H23C 109.5 . .
C21 C23A H23A 109.5 . .
C21 C23A H23B 109.5 . .
C21 C23A H23C 109.5 . .
C3 C4 C13 122.5(4) . .
C3 C4 C5 118.9(4) . .
C5 C4 C13 118.5(4) . .
C3 C2 C1 120.3(4) . .
N2 C2 C3 128.4(4) . .
N2 C2 C1 111.1(4) . .
C4 C3 C2 119.4(4) . .
C4 C3 H3 120.3 . .
C2 C3 H3 120.3 . .
C29 C34 C45 121.2(4) . .
C33 C34 C29 114.9(4) . .
C33 C34 C45 123.9(4) . .
C30 C29 C34 119.7(4) . .
N4 C29 C34 128.0(4) . .
N4 C29 C30 112.3(4) . .
C36 C35 C40 121.2(4) . .
N5 C35 C40 119.2(4) . .
N5 C35 C36 119.6(4) . .
C8 C7 C12 122.2(4) . .
C8 C7 N2 124.6(4) . .
N2 C7 C12 113.1(4) . .
C31 C30 C29 119.7(4) . .
N5 C30 C29 111.7(4) . .
N5 C30 C31 128.4(4) . .
C43 C41 C32 108.3(4) . .
C43 C41 C44 110.0(5) . .
C42 C41 C32 111.3(4) . .
C42 C41 C43 109.2(5) . .
C42 C41 C44 108.1(4) . .
C44 C41 C32 109.9(4) . .
C2 C1 C6 119.6(4) . .
N1 C1 C2 111.8(4) . .
N1 C1 C6 128.5(4) . .
C4 C13 C15 111.6(4) . .
C4 C13 C16 110.1(4) . .
C15 C13 C16 107.0(5) . .
C14 C13 C4 109.3(4) . .
C14 C13 C15 108.8(5) . .
C14 C13 C16 110.0(5) . .
C30 C31 H31 120.1 . .
C32 C31 C30 119.8(4) . .
C32 C31 H31 120.1 . .
C10 C11 C25 117.3(4) . .
C10 C11 C12 115.3(4) . .
C12 C11 C25 127.4(4) . .
C11 C10 H10 117.2 . .
C9 C10 C11 125.7(4) . .
C9 C10 H10 117.2 . .
C1 C6 C17 121.6(4) . .
C5 C6 C1 115.8(4) . .
C5 C6 C17 122.7(4) . .
C31 C32 C41 122.6(4) . .
C31 C32 C33 119.0(4) . .
C33 C32 C41 118.4(4) . .
C7 C8 H8 120.5 . .
C7 C8 C9 119.0(4) . .
C9 C8 H8 120.5 . .
C34 C33 C32 125.5(4) . .
C34 C33 H33 117.3 . .
C32 C33 H33 117.3 . .
C4 C5 H5 117.3 . .
C6 C5 C4 125.5(4) . .
C6 C5 H5 117.3 . .
C40 C39 C53 122.5(4) . .
C38 C39 C40 118.1(5) . .
C38 C39 C53 119.4(4) . .
H55A C55 H55B 109.5 . .
H55A C55 H55C 109.5 . .
H55B C55 H55C 109.5 . .
C53 C55 H55A 109.5 . .
C53 C55 H55B 109.5 . .
C53 C55 H55C 109.5 . .
C34 C45 C48 110.0(4) . .
C34 C45 C46 110.5(4) . .
C34 C45 C47 111.1(4) . .
C48 C45 C46 107.7(4) . .
C47 C45 C48 111.3(4) . .
C47 C45 C46 106.2(4) . .
C39 C40 C35 117.5(4) . .
N6 C40 C35 124.0(4) . .
N6 C40 C39 118.5(4) . .
C45 C48 H48A 109.5 . .
C45 C48 H48B 109.5 . .
C45 C48 H48C 109.5 . .
H48A C48 H48B 109.5 . .
H48A C48 H48C 109.5 . .
H48B C48 H48C 109.5 . .
H26A C26 H26B 109.5 . .
H26A C26 H26C 109.5 . .
H26B C26 H26C 109.5 . .
C25 C26 H26A 109.5 . .
C25 C26 H26B 109.5 . .
C25 C26 H26C 109.5 . .
C41 C43 H43A 109.5 . .
C41 C43 H43B 109.5 . .
C41 C43 H43C 109.5 . .
H43A C43 H43B 109.5 . .
H43A C43 H43C 109.5 . .
H43B C43 H43C 109.5 . .
H18A C18 H18B 109.5 . .
H18A C18 H18C 109.5 . .
H18B C18 H18C 109.5 . .
C17 C18 H18A 109.5 . .
C17 C18 H18B 109.5 . .
C17 C18 H18C 109.5 . .
C6 C17 C18 109.4(4) . .
C6 C17 C20 110.8(4) . .
C6 C17 C19 110.8(4) . .
C20 C17 C18 106.2(4) . .
C19 C17 C18 111.5(4) . .
C19 C17 C20 108.0(4) . .
C10 C9 C21 120.4(4) . .
C8 C9 C10 117.9(4) . .
C8 C9 C21 121.7(4) . .
C26 C25 C11 113.7(4) . .
C26 C25 C28 105.3(4) . .
C27 C25 C11 107.2(4) . .
C27 C25 C26 111.6(4) . .
C27 C25 C28 107.8(5) . .
C28 C25 C11 111.1(4) . .
C7 C12 N3 108.6(4) . .
C11 C12 C7 119.9(4) . .
C11 C12 N3 131.5(4) . .
C45 C46 H46A 109.5 . .
C45 C46 H46B 109.5 . .
C45 C46 H46C 109.5 . .
H46A C46 H46B 109.5 . .
H46A C46 H46C 109.5 . .
H46B C46 H46C 109.5 . .
C37 C49 C51B 104.3(12) . .
C37 C49 C50B 105.8(15) . .
C37 C49 C52A 108.9(6) . .
C52B C49 C51B 111.1(12) . .
C52B C49 C37 115.8(15) . .
C52B C49 C50B 112.3(14) . .
C50B C49 C51B 107.0(11) . .
C51A C49 C37 108.9(6) . .
C51A C49 C52A 105.8(7) . .
C50A C49 C37 113.1(7) . .
C50A C49 C51A 111.4(7) . .
C50A C49 C52A 108.5(8) . .
C39 C38 H38 117.5 . .
C39 C38 C37 125.0(5) . .
C37 C38 H38 117.5 . .
H56A C56 H56B 109.5 . .
H56A C56 H56C 109.5 . .
H56B C56 H56C 109.5 . .
C53 C56 H56A 109.5 . .
C53 C56 H56B 109.5 . .
C53 C56 H56C 109.5 . .
C17 C20 H20A 109.5 . .
C17 C20 H20B 109.5 . .
C17 C20 H20C 109.5 . .
H20A C20 H20B 109.5 . .
H20A C20 H20C 109.5 . .
H20B C20 H20C 109.5 . .
C55 C53 C39 111.5(4) . .
C55 C53 C56 105.5(4) . .
C56 C53 C39 112.3(4) . .
C54 C53 C39 108.1(4) . .
C54 C53 C55 107.8(4) . .
C54 C53 C56 111.6(5) . .
C38 C37 C49 121.7(5) . .
C36 C37 C49 120.8(5) . .
C36 C37 C38 117.4(5) . .
C35 C36 H36 119.6 . .
C37 C36 C35 120.8(5) . .
C37 C36 H36 119.6 . .
C41 C42 H42A 109.5 . .
C41 C42 H42B 109.5 . .
C41 C42 H42C 109.5 . .
H42A C42 H42B 109.5 . .
H42A C42 H42C 109.5 . .
H42B C42 H42C 109.5 . .
C9 C21 C23A 108.4(4) . .
C9 C21 C24B 110(2) . .
C22A C21 C23A 106.0(5) . .
C22A C21 C9 112.6(4) . .
C24A C21 C23A 109.4(5) . .
C24A C21 C9 110.3(4) . .
C24A C21 C22A 110.0(5) . .
C23B C21 C9 113(2) . .
C23B C21 C24B 109.3(16) . .
C23B C21 C22B 112.2(17) . .
C22B C21 C9 104(2) . .
C22B C21 C24B 107.9(16) . .
C49 C52B H52A 109.5 . .
C49 C52B H52B 109.5 . .
C49 C52B H52C 109.5 . .
H52A C52B H52B 109.5 . .
H52A C52B H52C 109.5 . .
H52B C52B H52C 109.5 . .
C45 C47 H47A 109.5 . .
C45 C47 H47B 109.5 . .
C45 C47 H47C 109.5 . .
H47A C47 H47B 109.5 . .
H47A C47 H47C 109.5 . .
H47B C47 H47C 109.5 . .
C41 C44 H44A 109.5 . .
C41 C44 H44B 109.5 . .
C41 C44 H44C 109.5 . .
H44A C44 H44B 109.5 . .
H44A C44 H44C 109.5 . .
H44B C44 H44C 109.5 . .
C49 C50B H50A 109.5 . .
C49 C50B H50B 109.5 . .
C49 C50B H50C 109.5 . .
H50A C50B H50B 109.5 . .
H50A C50B H50C 109.5 . .
H50B C50B H50C 109.5 . .
C25 C27 H27A 109.5 . .
C25 C27 H27B 109.5 . .
C25 C27 H27C 109.5 . .
H27A C27 H27B 109.5 . .
H27A C27 H27C 109.5 . .
H27B C27 H27C 109.5 . .
C13 C15 H15A 109.5 . .
C13 C15 H15B 109.5 . .
C13 C15 H15C 109.5 . .
H15A C15 H15B 109.5 . .
H15A C15 H15C 109.5 . .
H15B C15 H15C 109.5 . .
C25 C28 H28A 109.5 . .
C25 C28 H28B 109.5 . .
C25 C28 H28C 109.5 . .
H28A C28 H28B 109.5 . .
H28A C28 H28C 109.5 . .
H28B C28 H28C 109.5 . .
C13 C14 H14A 109.5 . .
C13 C14 H14B 109.5 . .
C13 C14 H14C 109.5 . .
H14A C14 H14B 109.5 . .
H14A C14 H14C 109.5 . .
H14B C14 H14C 109.5 . .
C53 C54 H54A 109.5 . .
C53 C54 H54B 109.5 . .
C53 C54 H54C 109.5 . .
H54A C54 H54B 109.5 . .
H54A C54 H54C 109.5 . .
H54B C54 H54C 109.5 . .
C21 C22A H22A 109.5 . .
C21 C22A H22B 109.5 . .
C21 C22A H22C 109.5 . .
H22A C22A H22B 109.5 . .
H22A C22A H22C 109.5 . .
H22B C22A H22C 109.5 . .
C17 C19 H19A 109.5 . .
C17 C19 H19B 109.5 . .
C17 C19 H19C 109.5 . .
H19A C19 H19B 109.5 . .
H19A C19 H19C 109.5 . .
H19B C19 H19C 109.5 . .
C13 C16 H16A 109.5 . .
C13 C16 H16B 109.5 . .
C13 C16 H16C 109.5 . .
H16A C16 H16B 109.5 . .
H16A C16 H16C 109.5 . .
H16B C16 H16C 109.5 . .
C21 C24A H24A 109.5 . .
C21 C24A H24B 109.5 . .
C21 C24A H24C 109.5 . .
H24A C24A H24B 109.5 . .
H24A C24A H24C 109.5 . .
H24B C24A H24C 109.5 . .
C2 N2 C7 129.5(3) . .
C2 N2 Co1 117.7(3) . .
C7 N2 Co1 112.2(3) . .
C1 N1 H1 118.4 . .
C1 N1 Co1 117.3(3) . .
Co1 N1 H1 122.8 . .
C35 N5 Co1 117.1(3) . .
C30 N5 C35 126.3(4) . .
C30 N5 Co1 116.6(3) . .
C29 N4 H4 118.0 . .
C29 N4 Co1 115.6(3) . .
Co1 N4 H4 120.5 . .
N3 N6 C40 117.3(4) . .
C12 N3 Co1 110.6(3) . .
N6 N3 C12 119.4(4) . .
N6 N3 Co1 129.3(3) . .
N2 Co1 N1 81.57(15) . .
N2 Co1 N5 168.89(16) . .
N2 Co1 N4 106.92(15) . .
N2 Co1 N3 81.93(15) . .
N1 Co1 N5 104.30(15) . .
N1 Co1 N4 100.58(16) . .
N1 Co1 N3 135.44(15) . .
N5 Co1 N4 81.54(15) . .
N5 Co1 N3 87.37(15) . .
N3 Co1 N4 123.81(15) . .
C67 C68 H68 122.2 . .
C67 C68 C63 115.5(9) . .
C63 C68 H68 122.2 . .
C67 C66 H66 120.7 . .
C67 C66 C65 118.7(9) . .
C65 C66 H66 120.7 . .
C68 C67 C66 125.2(9) . .
C68 C67 H67 117.4 . .
C66 C67 H67 117.4 . .
C66 C65 H65 122.5 . .
C66 C65 C64 115.1(8) . .
C64 C65 H65 122.5 . .
C64 C63 C68 118.1(8) . .
C64 C63 C62 126.6(9) . .
C62 C63 C68 115.0(9) . .
C65 C64 H64 116.5 . .
C63 C64 C65 126.9(9) . .
C63 C64 H64 116.5 . .
C63 C62 H62A 109.5 . .
C63 C62 H62B 109.5 . .
C63 C62 H62C 109.5 . .
H62A C62 H62B 109.5 . .
H62A C62 H62C 109.5 . .
H62B C62 H62C 109.5 . .
C58 C57 H57 120.2 4_656 .
C58 C57 H57 120.2 . .
C58 C57 C58 119.6(11) 4_656 .
C57 C58 H58 119.3 . .
C59 C58 C57 121.3(8) . .
C59 C58 H58 119.3 . .
C58 C59 H59 121.8 . .
C58 C59 C60 116.4(8) . .
C58 C59 C61 132.7(11) . .
C60 C59 H59 121.8 . .
C60 C59 C61 109.5(11) . .
C59 C60 C59 124.8(12) . 4_656
C59 C60 H60 117.6 . .
C59 C60 H60 117.6 4_656 .
C59 C61 H61A 109.5 . .
C59 C61 H61B 109.5 . .
C59 C61 H61C 109.5 . .
H61A C61 H61B 109.5 . .
H61A C61 H61C 109.5 . .
H61B C61 H61C 109.5 . .
H69A C69 H69B 109.5 . .
H69A C69 H69C 109.5 . .
H69B C69 H69C 109.5 . .
C70 C69 H69A 109.5 . .
C70 C69 H69B 109.5 . .
C70 C69 H69C 109.5 . .
C70 C75 H75 121.1 . .
C70 C75 C74 117.8(15) . .
C74 C75 H75 121.1 . .
C75 C70 C69 120.2(16) . .
C75 C70 C71 121.9(13) . .
C71 C70 C69 117.9(16) . .
C70 C71 H71 120.3 . .
C70 C71 C72 119.4(14) . .
C72 C71 H71 120.3 . .
C71 C72 H72 120.9 . .
C71 C72 C73 118.2(16) . .
C73 C72 H72 120.9 . .
C75 C74 H74 121.1 . .
C73 C74 C75 117.9(16) . .
C73 C74 H74 121.1 . .
C72 C73 H73 118.4 . .
C74 C73 C72 123.2(16) . .
C74 C73 H73 118.4 . .
C21 C23B H23D 109.5 . .
C21 C23B H23E 109.5 . .
C21 C23B H23F 109.5 . .
H23D C23B H23E 109.5 . .
H23D C23B H23F 109.5 . .
H23E C23B H23F 109.5 . .
C21 C24B H24D 109.5 . .
C21 C24B H24E 109.5 . .
C21 C24B H24F 109.5 . .
H24D C24B H24E 109.5 . .
H24D C24B H24F 109.5 . .
H24E C24B H24F 109.5 . .
C21 C22B H22D 109.5 . .
C21 C22B H22E 109.5 . .
C21 C22B H22F 109.5 . .
H22D C22B H22E 109.5 . .
H22D C22B H22F 109.5 . .
H22E C22B H22F 109.5 . .
C49 C51A H51D 109.5 . .
C49 C51A H51E 109.5 . .
C49 C51A H51F 109.5 . .
H51D C51A H51E 109.5 . .
H51D C51A H51F 109.5 . .
H51E C51A H51F 109.5 . .
C49 C50A H50D 109.5 . .
C49 C50A H50E 109.5 . .
C49 C50A H50F 109.5 . .
H50D C50A H50E 109.5 . .
H50D C50A H50F 109.5 . .
H50E C50A H50F 109.5 . .
C49 C52A H52D 109.5 . .
C49 C52A H52E 109.5 . .
C49 C52A H52F 109.5 . .
H52D C52A H52E 109.5 . .
H52D C52A H52F 109.5 . .
H52E C52A H52F 109.5 . .

loop_
_geom_bond_atom_site_label_1
_geom_bond_atom_site_label_2
_geom_bond_distance
_geom_bond_site_symmetry_2
F1 Sb1 1.873(3) .
F3 Sb1 1.869(3) .
F2 Sb1 1.870(3) .
F4 Sb1 1.876(3) .
F5 Sb1 1.846(4) .
F6 Sb1 1.880(5) .
C51B H51A 0.9800 .
C51B H51B 0.9800 .
C51B H51C 0.9800 .
C51B C49 1.554(15) .
C23A H23A 0.9800 .
C23A H23B 0.9800 .
C23A H23C 0.9800 .
C23A C21 1.541(8) .
C4 C3 1.369(6) .
C4 C13 1.523(6) .
C4 C5 1.427(6) .
C2 C3 1.420(6) .
C2 C1 1.439(6) .
C2 N2 1.340(5) .
C3 H3 0.9500 .
C34 C29 1.457(6) .
C34 C33 1.360(6) .
C34 C45 1.527(6) .
C29 C30 1.440(6) .
C29 N4 1.329(5) .
C35 C40 1.435(6) .
C35 C36 1.394(6) .
C35 N5 1.383(5) .
C7 C8 1.379(6) .
C7 C12 1.422(6) .
C7 N2 1.403(5) .
C30 C31 1.423(6) .
C30 N5 1.342(5) .
C41 C32 1.542(6) .
C41 C43 1.532(7) .
C41 C42 1.523(7) .
C41 C44 1.536(7) .
C1 C6 1.450(6) .
C1 N1 1.333(5) .
C13 C15 1.533(7) .
C13 C14 1.518(7) .
C13 C16 1.535(7) .
C31 H31 0.9500 .
C31 C32 1.348(6) .
C11 C10 1.393(6) .
C11 C25 1.548(6) .
C11 C12 1.407(6) .
C10 H10 0.9500 .
C10 C9 1.393(6) .
C6 C5 1.358(6) .
C6 C17 1.526(6) .
C32 C33 1.435(6) .
C8 H8 0.9500 .
C8 C9 1.392(6) .
C33 H33 0.9500 .
C5 H5 0.9500 .
C39 C40 1.429(6) .
C39 C38 1.372(7) .
C39 C53 1.552(7) .
C55 H55A 0.9800 .
C55 H55B 0.9800 .
C55 H55C 0.9800 .
C55 C53 1.541(7) .
C45 C48 1.536(7) .
C45 C46 1.551(7) .
C45 C47 1.532(7) .
C40 N6 1.398(6) .
C48 H48A 0.9800 .
C48 H48B 0.9800 .
C48 H48C 0.9800 .
C26 H26A 0.9800 .
C26 H26B 0.9800 .
C26 H26C 0.9800 .
C26 C25 1.530(7) .
C43 H43A 0.9800 .
C43 H43B 0.9800 .
C43 H43C 0.9800 .
C18 H18A 0.9800 .
C18 H18B 0.9800 .
C18 H18C 0.9800 .
C18 C17 1.546(7) .
C17 C20 1.545(7) .
C17 C19 1.533(7) .
C9 C21 1.535(6) .
C25 C27 1.525(8) .
C25 C28 1.544(7) .
C12 N3 1.469(5) .
C46 H46A 0.9800 .
C46 H46B 0.9800 .
C46 H46C 0.9800 .
C49 C37 1.545(7) .
C49 C52B 1.471(15) .
C49 C50B 1.547(15) .
C49 C51A 1.530(10) .
C49 C50A 1.502(10) .
C49 C52A 1.586(11) .
C38 H38 0.9500 .
C38 C37 1.392(7) .
C56 H56A 0.9800 .
C56 H56B 0.9800 .
C56 H56C 0.9800 .
C56 C53 1.541(7) .
C20 H20A 0.9800 .
C20 H20B 0.9800 .
C20 H20C 0.9800 .
C53 C54 1.540(7) .
C37 C36 1.383(6) .
C36 H36 0.9500 .
C42 H42A 0.9800 .
C42 H42B 0.9800 .
C42 H42C 0.9800 .
C21 C22A 1.516(8) .
C21 C24A 1.511(8) .
C21 C23B 1.497(18) .
C21 C24B 1.547(18) .
C21 C22B 1.519(18) .
C52B H52A 0.9800 .
C52B H52B 0.9800 .
C52B H52C 0.9800 .
C47 H47A 0.9800 .
C47 H47B 0.9800 .
C47 H47C 0.9800 .
C44 H44A 0.9800 .
C44 H44B 0.9800 .
C44 H44C 0.9800 .
C50B H50A 0.9800 .
C50B H50B 0.9800 .
C50B H50C 0.9800 .
C27 H27A 0.9800 .
C27 H27B 0.9800 .
C27 H27C 0.9800 .
C15 H15A 0.9800 .
C15 H15B 0.9800 .
C15 H15C 0.9800 .
C28 H28A 0.9800 .
C28 H28B 0.9800 .
C28 H28C 0.9800 .
C14 H14A 0.9800 .
C14 H14B 0.9800 .
C14 H14C 0.9800 .
C54 H54A 0.9800 .
C54 H54B 0.9800 .
C54 H54C 0.9800 .
C22A H22A 0.9800 .
C22A H22B 0.9800 .
C22A H22C 0.9800 .
C19 H19A 0.9800 .
C19 H19B 0.9800 .
C19 H19C 0.9800 .
C16 H16A 0.9800 .
C16 H16B 0.9800 .
C16 H16C 0.9800 .
C24A H24A 0.9800 .
C24A H24B 0.9800 .
C24A H24C 0.9800 .
N2 Co1 1.850(3) .
N1 H1 0.8619 .
N1 Co1 1.855(4) .
N5 Co1 1.875(3) .
N4 H4 0.8625 .
N4 Co1 1.886(4) .
N6 N3 1.280(5) .
N3 Co1 1.877(3) .
C68 H68 0.9500 .
C68 C67 1.357(11) .
C68 C63 1.454(10) .
C66 H66 0.9500 .
C66 C67 1.394(11) .
C66 C65 1.398(11) .
C67 H67 0.9500 .
C65 H65 0.9500 .
C65 C64 1.399(10) .
C63 C64 1.316(9) .
C63 C62 1.427(9) .
C64 H64 0.9500 .
C62 H62A 0.9800 .
C62 H62B 0.9800 .
C62 H62C 0.9800 .
C57 H57 0.9500 .
C57 C58 1.393(8) 4_656
C57 C58 1.393(8) .
C58 H58 0.9500 .
C58 C59 1.375(10) .
C59 H59 0.9500 .
C59 C60 1.390(9) .
C59 C61 1.421(12) .
C60 C59 1.390(9) 4_656
C60 H60 0.9500 .
C61 H61A 0.9800 .
C61 H61B 0.9800 .
C61 H61C 0.9800 .
C69 H69A 0.9800 .
C69 H69B 0.9800 .
C69 H69C 0.9800 .
C69 C70 1.475(15) .
C75 H75 0.9500 .
C75 C70 1.396(16) .
C75 C74 1.492(17) .
C70 C71 1.406(16) .
C71 H71 0.9500 .
C71 C72 1.416(16) .
C72 H72 0.9500 .
C72 C73 1.422(18) .
C74 H74 0.9500 .
C74 C73 1.34(3) .
C73 H73 0.9500 .
C23B H23D 0.9800 .
C23B H23E 0.9800 .
C23B H23F 0.9800 .
C24B H24D 0.9800 .
C24B H24E 0.9800 .
C24B H24F 0.9800 .
C22B H22D 0.9800 .
C22B H22E 0.9800 .
C22B H22F 0.9800 .
C51A H51D 0.9800 .
C51A H51E 0.9800 .
C51A H51F 0.9800 .
C50A H50D 0.9800 .
C50A H50E 0.9800 .
C50A H50F 0.9800 .
C52A H52D 0.9800 .
C52A H52E 0.9800 .
C52A H52F 0.9800 .

loop_
_geom_hbond_atom_site_label_D
_geom_hbond_atom_site_label_H
_geom_hbond_atom_site_label_A
_geom_hbond_distance_DH
_geom_hbond_distance_HA
_geom_hbond_distance_DA
_geom_hbond_angle_DHA
_geom_hbond_site_symmetry_A
N1 H1 F1 0.86 2.19 2.978(5) 152.7 .
N4 H4 F3 0.86 2.15 2.899(5) 144.3 7_755
